data_7043828
loop_
_publ_author_name
'Khannam, Mahmuda'
'Weyherm\"uller, Thomas'
'Goswami, Upashi'
'Mukherjee, Chandan'

_publ_section_title
;
 A highly stable l-alanine-based mono(aquated) Mn(ii) complex as a
 T1-weighted MRI contrast agent
;
_journal_name_full 'Dalton Trans.'
_journal_paper_doi 10.1039/C7DT02282D
_journal_year 2017
_chemical_absolute_configuration syn
_chemical_formula_moiety 'C34 H34 Mn2 N6 O15, 4(H2 O), 2(Li)'
_chemical_formula_sum 'C34 H42 Li2 Mn2 N6 O19'
_chemical_formula_weight 962.49
_chemical_name_systematic
;
 ?
;
_space_group_crystal_system triclinic
_space_group_IT_number 1
_space_group_name_Hall 'P 1'
_space_group_name_H-M_alt 'P 1'
_symmetry_space_group_name_Hall 'P 1'
_symmetry_space_group_name_H-M 'P 1'
_atom_sites_solution_hydrogens mixed
_atom_sites_solution_primary direct
_atom_sites_solution_secondary difmap
_audit_creation_method SHELXL-2013
_audit_update_record
;
2017-07-05 deposited with the CCDC.
2017-07-26 downloaded from the CCDC.
;
_cell_angle_alpha 71.613(7)
_cell_angle_beta 73.658(6)
_cell_angle_gamma 79.514(6)
_cell_formula_units_Z 2
_cell_length_a 10.8880(6)
_cell_length_b 13.0650(12)
_cell_length_c 15.9220(12)
_cell_measurement_reflns_used 16354
_cell_measurement_temperature 293(2)
_cell_measurement_theta_max 27.498
_cell_measurement_theta_min 3.023
_cell_volume 2051.6(3)
_computing_cell_refinement 'CrysAlisPro, Agilent Technologies'
_computing_data_collection 'CrysAlisPro, Agilent Technologies'
_computing_data_reduction 'CrysAlisPro, Agilent Technologies'
_computing_structure_refinement 'SHELXL-2013 (Sheldrick, 2013)'
_computing_structure_solution 'SHELXS-2013 (Sheldrick, 2013)'
_diffrn_ambient_temperature 293(2)
_diffrn_measured_fraction_theta_full 0.998
_diffrn_measured_fraction_theta_max 0.958
_diffrn_measurement_device_type 'CCD area detector'
_diffrn_measurement_method 'phi and omega scans'
_diffrn_radiation_type MoK\a
_diffrn_radiation_wavelength 0.71073
_diffrn_reflns_av_R_equivalents 0.0227
_diffrn_reflns_av_unetI/netI 0.0471
_diffrn_reflns_Laue_measured_fraction_full 0.998
_diffrn_reflns_Laue_measured_fraction_max 0.958
_diffrn_reflns_limit_h_max 13
_diffrn_reflns_limit_h_min -14
_diffrn_reflns_limit_k_max 16
_diffrn_reflns_limit_k_min -16
_diffrn_reflns_limit_l_max 14
_diffrn_reflns_limit_l_min -20
_diffrn_reflns_number 16557
_diffrn_reflns_point_group_measured_fraction_full 0.655
_diffrn_reflns_point_group_measured_fraction_max 0.610
_diffrn_reflns_theta_full 25.242
_diffrn_reflns_theta_max 27.498
_diffrn_reflns_theta_min 3.023
_diffrn_source 'fine-focus sealed tube'
_exptl_absorpt_coefficient_mu 0.702
_exptl_absorpt_correction_T_max 0.900
_exptl_absorpt_correction_T_min 0.810
_exptl_absorpt_correction_type multi-scan
_exptl_crystal_colour yellow
_exptl_crystal_density_diffrn 1.558
_exptl_crystal_description block
_exptl_crystal_F_000 992
_exptl_crystal_recrystallization_method 'Re-crystallisation from solvent: water'
_exptl_crystal_size_max 0.300
_exptl_crystal_size_mid 0.250
_exptl_crystal_size_min 0.150
_refine_diff_density_max 0.267
_refine_diff_density_min -0.293
_refine_diff_density_rms 0.055
_refine_ls_abs_structure_details
;
 Flack x determined using 2014 quotients [(I+)-(I-)]/[(I+)+(I-)]
 (Parsons and Flack (2004), Acta Cryst. A60, s61).
;
_refine_ls_abs_structure_Flack 0.056(16)
_refine_ls_extinction_method none
_refine_ls_goodness_of_fit_ref 1.027
_refine_ls_hydrogen_treatment mixed
_refine_ls_matrix_type full
_refine_ls_number_parameters 1211
_refine_ls_number_reflns 11501
_refine_ls_number_restraints 27
_refine_ls_restrained_S_all 1.026
_refine_ls_R_factor_all 0.0487
_refine_ls_R_factor_gt 0.0381
_refine_ls_shift/su_max 0.000
_refine_ls_shift/su_mean 0.000
_refine_ls_structure_factor_coef Fsqd
_refine_ls_weighting_details
;
 w=1/[\s^2^(Fo^2^)+(0.0355P)^2^+0.3518P]
 where P=(Fo^2^+2Fc^2^)/3
;
_refine_ls_weighting_scheme calc
_refine_ls_wR_factor_gt 0.0815
_refine_ls_wR_factor_ref 0.0900
_reflns_Friedel_coverage 0.274
_reflns_Friedel_fraction_full 0.312
_reflns_Friedel_fraction_max 0.262
_reflns_number_gt 9683
_reflns_number_total 11501
_reflns_threshold_expression 'I > 2\s(I)'
_cod_data_source_file c7dt02282d2.cif
_cod_data_source_block MK396mn_TW_P1
_cod_depositor_comments
;
The following automatic conversions were performed:

'_exptl_absorpt_correction_type' value 'MULTI-SCAN' changed to
'multi-scan' according to
/home/data/users/saulius/crontab/automatic-downloads/rss-feeds/RSC/lib/dictionaries/cif_core.dic
dictionary named 'cif_core.dic' version 2.4.2 from 2011-04-26.

Automatic conversion script
Id: cif_fix_values 4973 2017-02-22 13:04:09Z antanas 
;
_cod_database_code 7043828
_shelx_space_group_comment
;
The symmetry employed for this shelxl refinement is uniquely defined
by the following loop, which should always be used as a source of
symmetry information in preference to the above space-group names.
They are only intended as comments.
;
_shelx_estimated_absorpt_t_min 0.817
_shelx_estimated_absorpt_t_max 0.902

loop_
_space_group_symop_operation_xyz
'x, y, z'

loop_
_atom_site_label
_atom_site_type_symbol
_atom_site_fract_x
_atom_site_fract_y
_atom_site_fract_z
_atom_site_U_iso_or_equiv
_atom_site_adp_type
_atom_site_occupancy
_atom_site_site_symmetry_order
_atom_site_calc_flag
_atom_site_refinement_flags_posn
_atom_site_refinement_flags_adp
Mn1 Mn 0.17167(7) 0.74843(7) 0.32137(5) 0.0276(2) Uani 1 1 d . .
Mn2 Mn 0.62172(7) 0.49801(7) 0.27148(6) 0.0292(2) Uani 1 1 d . .
N1 N 0.2049(5) 0.8179(4) 0.1697(4) 0.0295(12) Uani 1 1 d . .
C2 C 0.1749(5) 0.7601(5) 0.1217(4) 0.0268(13) Uani 1 1 d . .
C3 C 0.2095(6) 0.7876(6) 0.0297(4) 0.0353(15) Uani 1 1 d . .
H3 H 0.1863 0.7481 -0.0019 0.042 Uiso 1 1 calc R U
C4 C 0.2805(6) 0.8760(6) -0.0173(5) 0.0408(16) Uani 1 1 d . .
H4 H 0.3060 0.8957 -0.0807 0.049 Uiso 1 1 calc R U
C5 C 0.3123(6) 0.9337(6) 0.0311(4) 0.0356(15) Uani 1 1 d . .
H5 H 0.3608 0.9921 0.0013 0.043 Uiso 1 1 calc R U
C6 C 0.2706(6) 0.9029(5) 0.1253(4) 0.0319(14) Uani 1 1 d . .
C7 C 0.2921(7) 0.9649(6) 0.1852(5) 0.0400(17) Uani 1 1 d . .
H7A H 0.3624 1.0091 0.1516 0.048 Uiso 1 1 calc R U
H7B H 0.2153 1.0131 0.1999 0.048 Uiso 1 1 calc R U
N8 N 0.3222(5) 0.8921(4) 0.2704(4) 0.0320(12) Uani 1 1 d . .
C9 C 0.2878(7) 0.9456(6) 0.3434(5) 0.0400(17) Uani 1 1 d . .
H9A H 0.2122 0.9969 0.3367 0.048 Uiso 1 1 calc R U
H9B H 0.3577 0.9858 0.3376 0.048 Uiso 1 1 calc R U
C10 C 0.2606(6) 0.8656(6) 0.4368(5) 0.0378(16) Uani 1 1 d . .
C11 C 0.2891(7) 0.8773(7) 0.5112(5) 0.0474(18) Uani 1 1 d . .
H11 H 0.3305 0.9363 0.5052 0.057 Uiso 1 1 calc R U
C12 C 0.2573(8) 0.8029(7) 0.5947(5) 0.056(2) Uani 1 1 d . .
H12 H 0.2778 0.8105 0.6452 0.067 Uiso 1 1 calc R U
C13 C 0.1932(7) 0.7152(7) 0.6025(5) 0.0466(18) Uani 1 1 d . .
H13 H 0.1691 0.6635 0.6581 0.056 Uiso 1 1 calc R U
C14 C 0.1668(6) 0.7083(6) 0.5230(5) 0.0315(15) Uani 1 1 d . .
N15 N 0.2005(5) 0.7810(4) 0.4432(4) 0.0301(12) Uani 1 1 d . .
C16 C 0.0987(6) 0.6645(5) 0.1819(4) 0.0279(14) Uani 1 1 d . .
O17 O 0.0879(4) 0.6421(4) 0.2665(3) 0.0350(11) Uani 1 1 d . .
O18 O 0.0523(4) 0.6155(4) 0.1438(3) 0.0359(11) Uani 1 1 d . .
C19 C 0.4569(6) 0.8386(5) 0.2508(4) 0.0365(14) Uani 1 1 d . .
H19 H 0.4962 0.8731 0.1867 0.044 Uiso 1 1 calc R U
C20 C 0.4610(6) 0.7170(6) 0.2600(5) 0.0333(15) Uani 1 1 d . .
O21 O 0.3637(4) 0.6683(4) 0.2932(3) 0.0370(11) Uani 1 1 d . .
O22 O 0.5721(4) 0.6741(4) 0.2318(4) 0.0464(13) Uani 1 1 d . .
C23 C 0.5440(6) 0.8504(7) 0.3062(6) 0.079(2) Uani 1 1 d . .
H23A H 0.5560 0.9255 0.2923 0.118 Uiso 1 1 calc R U
H23B H 0.6259 0.8097 0.2914 0.118 Uiso 1 1 calc R U
H23C H 0.5052 0.8235 0.3700 0.118 Uiso 1 1 calc R U
C24 C 0.0989(6) 0.6166(6) 0.5232(4) 0.0303(14) Uani 1 1 d . .
O25 O 0.0899(4) 0.6182(4) 0.4441(3) 0.0334(10) Uani 1 1 d . .
O26 O 0.0594(5) 0.5481(4) 0.5950(3) 0.0442(12) Uani 1 1 d . .
O30 O -0.0130(5) 0.8558(4) 0.3370(4) 0.0436(12) Uani 1 1 d D .
H31 H -0.075(5) 0.850(6) 0.381(3) 0.065 Uiso 1 1 d D U
H32 H -0.038(7) 0.918(2) 0.312(5) 0.065 Uiso 1 1 d D U
N31 N 0.5450(5) 0.4853(4) 0.1617(4) 0.0304(12) Uani 1 1 d . .
C32 C 0.6070(6) 0.5379(5) 0.0769(5) 0.0306(15) Uani 1 1 d . .
C33 C 0.5470(6) 0.5712(6) 0.0069(5) 0.0398(16) Uani 1 1 d . .
H33 H 0.5895 0.6091 -0.0510 0.048 Uiso 1 1 calc R U
C34 C 0.4227(7) 0.5479(6) 0.0230(5) 0.0480(19) Uani 1 1 d . .
H34 H 0.3797 0.5723 -0.0237 0.058 Uiso 1 1 calc R U
C35 C 0.3618(7) 0.4884(6) 0.1085(5) 0.0416(18) Uani 1 1 d . .
H35 H 0.2798 0.4682 0.1195 0.050 Uiso 1 1 calc R U
C36 C 0.4272(6) 0.4596(5) 0.1773(4) 0.0309(14) Uani 1 1 d . .
C37 C 0.3657(6) 0.3945(6) 0.2709(5) 0.0521(19) Uani 1 1 d . .
H37A H 0.2784 0.4270 0.2887 0.062 Uiso 1 1 calc R U
H37B H 0.3606 0.3220 0.2688 0.062 Uiso 1 1 calc R U
N38 N 0.4342(5) 0.3855(4) 0.3426(4) 0.0296(12) Uani 1 1 d . .
C39 C 0.3526(5) 0.4316(5) 0.4155(5) 0.0370(15) Uani 1 1 d . .
H39A H 0.2979 0.3778 0.4590 0.044 Uiso 1 1 calc R U
H39B H 0.2974 0.4936 0.3894 0.044 Uiso 1 1 calc R U
C40 C 0.4299(5) 0.4665(5) 0.4646(5) 0.0314(14) Uani 1 1 d . .
C41 C 0.3841(6) 0.4698(6) 0.5530(5) 0.0393(17) Uani 1 1 d . .
H41 H 0.3060 0.4436 0.5871 0.047 Uiso 1 1 calc R U
C42 C 0.4548(7) 0.5122(7) 0.5914(5) 0.0463(19) Uani 1 1 d . .
H42 H 0.4222 0.5194 0.6502 0.056 Uiso 1 1 calc R U
C43 C 0.5762(6) 0.5444(6) 0.5408(5) 0.0398(16) Uani 1 1 d . .
H43 H 0.6270 0.5714 0.5655 0.048 Uiso 1 1 calc R U
C44 C 0.6180(5) 0.5349(5) 0.4532(4) 0.0279(14) Uani 1 1 d . .
N45 N 0.5446(5) 0.4975(4) 0.4160(4) 0.0285(12) Uani 1 1 d . .
C46 C 0.7468(6) 0.5514(5) 0.0673(5) 0.0307(14) Uani 1 1 d . .
O47 O 0.7821(4) 0.5348(4) 0.1401(3) 0.0340(11) Uani 1 1 d . .
O48 O 0.8165(4) 0.5744(4) -0.0118(3) 0.0431(12) Uani 1 1 d . .
C49 C 0.4896(4) 0.2746(4) 0.3837(4) 0.0372(12) Uani 1 1 d . .
H49 H 0.4867 0.2744 0.4459 0.045 Uiso 1 1 calc R U
C50 C 0.6331(6) 0.2485(6) 0.3423(4) 0.0326(15) Uani 1 1 d . .
O51 O 0.7019(4) 0.3292(4) 0.3028(3) 0.0349(11) Uani 1 1 d . .
O52 O 0.6797(5) 0.1535(4) 0.3546(4) 0.0528(15) Uani 1 1 d . .
C53 C 0.4093(7) 0.1822(7) 0.3977(7) 0.069(3) Uani 1 1 d . .
H53A H 0.3205 0.2023 0.4228 0.103 Uiso 1 1 calc R U
H53B H 0.4394 0.1174 0.4388 0.103 Uiso 1 1 calc R U
H53C H 0.4181 0.1691 0.3401 0.103 Uiso 1 1 calc R U
C54 C 0.7519(6) 0.5579(5) 0.3937(4) 0.0284(13) Uani 1 1 d . .
O55 O 0.7821(4) 0.5369(4) 0.3190(3) 0.0333(10) Uani 1 1 d . .
O56 O 0.8231(4) 0.5920(4) 0.4269(3) 0.0454(13) Uani 1 1 d . .
Li1 Li 1.0066(11) 0.5523(10) 0.3865(8) 0.037(3) Uani 1 1 d . .
Li2 Li 0.9111(11) 0.5252(9) 0.2054(8) 0.035(3) Uani 1 1 d . .
Mn3 Mn 1.00903(7) 0.03475(7) -0.19733(5) 0.0272(2) Uani 1 1 d . .
Mn4 Mn 0.55613(7) 0.27693(7) -0.13673(6) 0.0285(2) Uani 1 1 d . .
N101 N 0.9663(5) -0.0303(4) -0.0463(3) 0.0256(11) Uani 1 1 d . .
C102 C 0.9939(6) 0.0260(5) 0.0016(4) 0.0278(14) Uani 1 1 d . .
C103 C 0.9493(6) 0.0016(6) 0.0961(4) 0.0391(16) Uani 1 1 d . .
H103 H 0.9694 0.0417 0.1286 0.047 Uiso 1 1 calc R U
C104 C 0.8744(7) -0.0837(6) 0.1403(5) 0.0477(19) Uani 1 1 d . .
H104 H 0.8433 -0.1016 0.2033 0.057 Uiso 1 1 calc R U
C105 C 0.8458(7) -0.1427(6) 0.0902(5) 0.0444(17) Uani 1 1 d . .
H105 H 0.7955 -0.2001 0.1191 0.053 Uiso 1 1 calc R U
C106 C 0.8936(6) -0.1142(5) -0.0030(4) 0.0314(14) Uani 1 1 d . .
C107 C 0.8796(7) -0.1780(6) -0.0635(5) 0.0436(18) Uani 1 1 d . .
H10A H 0.9550 -0.2297 -0.0719 0.052 Uiso 1 1 calc R U
H10B H 0.8052 -0.2185 -0.0339 0.052 Uiso 1 1 calc R U
N108 N 0.8643(5) -0.1072(4) -0.1536(4) 0.0327(12) Uani 1 1 d . .
C109 C 0.9073(6) -0.1653(5) -0.2249(5) 0.0370(16) Uani 1 1 d . .
H10C H 0.8400 -0.2074 -0.2210 0.044 Uiso 1 1 calc R U
H10D H 0.9832 -0.2149 -0.2151 0.044 Uiso 1 1 calc R U
C110 C 0.9375(6) -0.0863(6) -0.3174(5) 0.0360(15) Uani 1 1 d . .
C111 C 0.9159(7) -0.0998(7) -0.3956(6) 0.055(2) Uani 1 1 d . .
H111 H 0.8794 -0.1602 -0.3928 0.066 Uiso 1 1 calc R U
C112 C 0.9498(8) -0.0223(8) -0.4759(6) 0.059(2) Uani 1 1 d . .
H112 H 0.9348 -0.0296 -0.5283 0.071 Uiso 1 1 calc R U
C113 C 1.0058(7) 0.0666(7) -0.4815(5) 0.0471(18) Uani 1 1 d . .
H113 H 1.0300 0.1186 -0.5369 0.057 Uiso 1 1 calc R U
C114 C 1.0249(6) 0.0760(6) -0.4027(4) 0.0317(15) Uani 1 1 d . .
N115 N 0.9896(5) 0.0018(5) -0.3230(4) 0.0327(13) Uani 1 1 d . .
C116 C 1.0742(5) 0.1179(5) -0.0548(4) 0.0276(14) Uani 1 1 d . .
O117 O 1.0926(4) 0.1383(4) -0.1389(3) 0.0304(10) Uani 1 1 d . .
O118 O 1.1181(4) 0.1667(4) -0.0144(3) 0.0340(11) Uani 1 1 d . .
C119 C 0.7340(5) -0.0488(5) -0.1555(5) 0.0406(16) Uani 1 1 d . .
H119 H 0.7281 -0.0343 -0.2186 0.049 Uiso 1 1 calc R U
C120 C 0.7197(6) 0.0634(5) -0.1411(5) 0.0307(14) Uani 1 1 d . .
O121 O 0.8182(4) 0.1156(4) -0.1701(3) 0.0362(11) Uani 1 1 d . .
O122 O 0.6092(4) 0.1003(4) -0.1072(4) 0.0428(12) Uani 1 1 d . .
C123 C 0.6236(6) -0.1154(6) -0.0988(6) 0.079(3) Uani 1 1 d . .
H12A H 0.6401 -0.1853 -0.1100 0.119 Uiso 1 1 calc R U
H12B H 0.5453 -0.0789 -0.1152 0.119 Uiso 1 1 calc R U
H12C H 0.6155 -0.1244 -0.0354 0.119 Uiso 1 1 calc R U
C124 C 1.0819(6) 0.1714(6) -0.3968(4) 0.0316(15) Uani 1 1 d . .
O125 O 1.0881(4) 0.1672(4) -0.3177(3) 0.0343(11) Uani 1 1 d . .
O126 O 1.1178(5) 0.2431(4) -0.4676(3) 0.0468(13) Uani 1 1 d . .
O130 O 1.1910(5) -0.0779(4) -0.2107(4) 0.0446(13) Uani 1 1 d D .
H131 H 1.241(5) -0.045(5) -0.255(3) 0.067 Uiso 1 1 d D U
H132 H 1.196(7) -0.1445(11) -0.194(5) 0.067 Uiso 1 1 d D U
N131 N 0.6330(5) 0.2835(4) -0.0261(4) 0.0302(12) Uani 1 1 d . .
C132 C 0.5634(6) 0.2481(6) 0.0585(5) 0.0301(14) Uani 1 1 d . .
C133 C 0.6139(7) 0.2245(7) 0.1343(5) 0.0471(18) Uani 1 1 d . .
H133 H 0.5661 0.1948 0.1929 0.057 Uiso 1 1 calc R U
C134 C 0.7422(7) 0.2482(7) 0.1174(5) 0.051(2) Uani 1 1 d . .
H134 H 0.7798 0.2361 0.1659 0.061 Uiso 1 1 calc R U
C135 C 0.8091(7) 0.2880(6) 0.0320(5) 0.0406(17) Uani 1 1 d . .
H135 H 0.8925 0.3046 0.0216 0.049 Uiso 1 1 calc R U
C136 C 0.7561(6) 0.3049(5) -0.0410(5) 0.0337(15) Uani 1 1 d . .
C137 C 0.8285(5) 0.3419(5) -0.1376(5) 0.0389(15) Uani 1 1 d . .
H13A H 0.8813 0.3974 -0.1437 0.047 Uiso 1 1 calc R U
H13B H 0.8855 0.2814 -0.1543 0.047 Uiso 1 1 calc R U
N138 N 0.7438(5) 0.3855(5) -0.2003(4) 0.0326(12) Uani 1 1 d . .
C139 C 0.8115(6) 0.3769(6) -0.2929(5) 0.0420(16) Uani 1 1 d . .
H13C H 0.8950 0.3362 -0.2906 0.050 Uiso 1 1 calc R U
H13D H 0.8257 0.4491 -0.3332 0.050 Uiso 1 1 calc R U
C140 C 0.7394(5) 0.3225(5) -0.3325(4) 0.0302(14) Uani 1 1 d . .
C141 C 0.7903(6) 0.3089(6) -0.4196(5) 0.0428(19) Uani 1 1 d . .
H141 H 0.8683 0.3347 -0.4547 0.051 Uiso 1 1 calc R U
C142 C 0.7239(7) 0.2568(8) -0.4531(5) 0.052(2) Uani 1 1 d . .
H142 H 0.7564 0.2470 -0.5110 0.062 Uiso 1 1 calc R U
C143 C 0.6086(6) 0.2195(6) -0.3998(5) 0.0410(17) Uani 1 1 d . .
H143 H 0.5640 0.1816 -0.4203 0.049 Uiso 1 1 calc R U
C144 C 0.5602(6) 0.2387(6) -0.3165(4) 0.0317(15) Uani 1 1 d . .
N145 N 0.6265(4) 0.2859(4) -0.2820(3) 0.0281(12) Uani 1 1 d . .
C146 C 0.4249(6) 0.2334(5) 0.0676(4) 0.0289(13) Uani 1 1 d . .
O147 O 0.3950(4) 0.2429(4) -0.0062(3) 0.0348(11) Uani 1 1 d . .
O148 O 0.3511(4) 0.2157(4) 0.1444(3) 0.0428(12) Uani 1 1 d . .
C149 C 0.6874(4) 0.4965(4) -0.1944(4) 0.0371(12) Uani 1 1 d . .
H149 H 0.6828 0.4945 -0.1316 0.044 Uiso 1 1 calc R U
C150 C 0.5451(6) 0.5225(6) -0.2020(5) 0.0349(15) Uani 1 1 d . .
O151 O 0.4764(4) 0.4477(4) -0.1743(3) 0.0379(11) Uani 1 1 d . .
O152 O 0.5036(4) 0.6204(4) -0.2280(4) 0.0560(16) Uani 1 1 d . .
C153 C 0.7700(7) 0.5884(6) -0.2527(7) 0.062(2) Uani 1 1 d . .
H15A H 0.8576 0.5664 -0.2483 0.092 Uiso 1 1 calc R U
H15B H 0.7385 0.6515 -0.2314 0.092 Uiso 1 1 calc R U
H15C H 0.7660 0.6050 -0.3151 0.092 Uiso 1 1 calc R U
C154 C 0.4269(6) 0.2156(6) -0.2586(4) 0.0316(14) Uani 1 1 d . .
O155 O 0.3935(4) 0.2380(4) -0.1833(3) 0.0338(10) Uani 1 1 d . .
O156 O 0.3565(4) 0.1812(4) -0.2913(3) 0.0425(12) Uani 1 1 d . .
Li11 Li 1.2617(9) 0.2547(10) -0.0739(8) 0.035(3) Uani 1 1 d . .
Li12 Li 1.1761(10) 0.2326(9) -0.2602(7) 0.032(2) Uani 1 1 d . .
O200 O 0.9583(4) 0.3650(4) 0.2495(4) 0.0382(12) Uani 1 1 d D .
H201 H 1.004(6) 0.336(6) 0.211(4) 0.057 Uiso 1 1 d D U
H202 H 0.884(3) 0.349(6) 0.269(5) 0.057 Uiso 1 1 d D U
O210 O 0.9374(6) 0.0764(5) 0.2986(5) 0.0641(17) Uani 1 1 d D .
H211 H 0.978(8) 0.122(6) 0.258(5) 0.096 Uiso 1 1 d D U
H212 H 0.863(4) 0.099(8) 0.318(6) 0.096 Uiso 1 1 d D U
O220 O -0.2055(7) 0.7755(6) 0.4905(5) 0.0734(19) Uani 1 1 d D .
H221 H -0.210(9) 0.736(6) 0.460(5) 0.110 Uiso 1 1 d D U
H222 H -0.271(5) 0.793(7) 0.526(5) 0.110 Uiso 1 1 d D U
O230 O 0.2177(5) 0.4145(4) -0.1201(4) 0.0413(12) Uani 1 1 d D .
H231 H 0.173(7) 0.450(6) -0.086(4) 0.062 Uiso 1 1 d D U
H232 H 0.288(4) 0.436(6) -0.129(5) 0.062 Uiso 1 1 d D U
O240 O 0.4005(7) -0.0027(6) -0.3544(5) 0.0744(19) Uani 1 1 d D .
H241 H 0.414(9) 0.058(4) -0.356(6) 0.112 Uiso 1 1 d D U
H242 H 0.452(7) -0.046(6) -0.328(6) 0.112 Uiso 1 1 d D U
O250 O 1.2423(6) -0.3009(5) -0.1759(4) 0.0586(16) Uani 1 1 d D .
H251 H 1.189(6) -0.340(6) -0.141(5) 0.088 Uiso 1 1 d D U
H252 H 1.314(4) -0.334(7) -0.182(6) 0.088 Uiso 1 1 d D U
O260 O 0.0739(5) 0.5640(5) -0.0249(4) 0.0474(13) Uani 1 1 d D .
H261 H 0.084(7) 0.550(6) 0.027(2) 0.071 Uiso 1 1 d D U
H262 H -0.002(3) 0.568(7) -0.026(6) 0.071 Uiso 1 1 d D U
O270 O 0.0989(5) 0.2178(5) 0.1523(4) 0.0456(13) Uani 1 1 d D .
H271 H 0.175(3) 0.224(7) 0.148(6) 0.068 Uiso 1 1 d D U
H272 H 0.101(7) 0.196(5) 0.109(3) 0.068 Uiso 1 1 d D U
O280 O 0.1346(5) 0.3826(4) 0.7355(3) 0.0437(13) Uani 1 1 d D .
H281 H 0.159(8) 0.409(6) 0.768(5) 0.066 Uiso 1 1 d D U
H282 H 0.126(6) 0.431(4) 0.689(3) 0.066 Uiso 1 1 d D U
O290 O 1.0426(5) 0.4012(4) -0.6096(3) 0.0423(12) Uani 1 1 d D .
H291 H 1.023(8) 0.376(6) -0.645(5) 0.063 Uiso 1 1 d D U
H292 H 1.076(6) 0.346(3) -0.579(4) 0.063 Uiso 1 1 d D U
O300 O 0.6110(7) -0.0398(7) 0.4795(6) 0.116(3) Uani 1 1 d . .
O310 O 0.5910(8) -0.1790(7) -0.3207(7) 0.138(4) Uani 1 1 d . .

loop_
_atom_site_aniso_label
_atom_site_aniso_U_11
_atom_site_aniso_U_22
_atom_site_aniso_U_33
_atom_site_aniso_U_23
_atom_site_aniso_U_13
_atom_site_aniso_U_12
Mn1 0.0296(5) 0.0264(5) 0.0275(5) -0.0076(4) -0.0052(4) -0.0066(4)
Mn2 0.0223(5) 0.0353(6) 0.0299(5) -0.0102(4) -0.0026(3) -0.0069(4)
N1 0.023(2) 0.027(3) 0.034(3) -0.005(2) -0.004(2) -0.002(2)
C2 0.024(3) 0.029(3) 0.029(3) -0.010(3) -0.005(2) -0.004(2)
C3 0.032(3) 0.045(4) 0.029(3) -0.009(3) -0.007(2) -0.007(3)
C4 0.036(3) 0.054(4) 0.026(3) -0.003(3) -0.005(2) -0.007(3)
C5 0.031(3) 0.033(3) 0.033(3) 0.006(3) -0.003(2) -0.014(2)
C6 0.029(3) 0.028(3) 0.038(3) -0.011(3) -0.004(2) -0.005(2)
C7 0.052(4) 0.029(4) 0.041(4) -0.009(3) -0.010(3) -0.012(3)
N8 0.041(3) 0.023(3) 0.034(3) -0.012(2) -0.007(2) -0.002(2)
C9 0.043(4) 0.032(4) 0.051(4) -0.020(3) -0.007(3) -0.009(3)
C10 0.035(3) 0.037(4) 0.046(4) -0.022(3) -0.006(3) -0.003(3)
C11 0.052(4) 0.054(5) 0.047(4) -0.022(3) -0.011(3) -0.017(3)
C12 0.067(5) 0.069(6) 0.050(4) -0.027(4) -0.026(4) -0.014(4)
C13 0.052(4) 0.055(5) 0.035(4) -0.014(3) -0.012(3) -0.004(3)
C14 0.028(3) 0.034(4) 0.036(3) -0.018(3) -0.010(2) 0.007(2)
N15 0.030(3) 0.031(3) 0.026(3) -0.008(2) -0.0022(19) -0.002(2)
C16 0.027(3) 0.023(3) 0.035(3) -0.013(3) -0.005(2) -0.002(2)
O17 0.039(3) 0.036(3) 0.030(2) -0.007(2) -0.0039(19) -0.015(2)
O18 0.029(2) 0.048(3) 0.037(3) -0.019(2) -0.0041(19) -0.015(2)
C19 0.033(3) 0.028(3) 0.047(4) -0.012(3) -0.005(2) -0.006(2)
C20 0.033(3) 0.035(4) 0.035(3) -0.012(3) -0.009(3) -0.004(3)
O21 0.028(2) 0.028(3) 0.054(3) -0.012(2) -0.005(2) -0.0057(18)
O22 0.033(3) 0.032(3) 0.068(4) -0.016(3) -0.003(2) 0.000(2)
C23 0.045(4) 0.097(6) 0.126(7) -0.074(6) -0.023(4) -0.006(4)
C24 0.024(3) 0.033(4) 0.030(3) -0.006(3) -0.006(2) 0.003(2)
O25 0.033(2) 0.038(3) 0.030(2) -0.007(2) -0.0065(18) -0.0111(19)
O26 0.046(3) 0.048(3) 0.030(2) 0.002(2) -0.004(2) -0.013(2)
O30 0.039(3) 0.040(3) 0.045(3) -0.011(3) -0.006(2) 0.006(2)
N31 0.030(3) 0.028(3) 0.032(3) -0.010(2) -0.003(2) -0.004(2)
C32 0.031(3) 0.022(3) 0.039(4) -0.011(3) -0.009(3) 0.003(2)
C33 0.044(4) 0.039(4) 0.034(3) -0.007(3) -0.010(3) -0.002(3)
C34 0.046(4) 0.052(4) 0.051(4) -0.012(3) -0.028(3) 0.003(3)
C35 0.030(3) 0.050(5) 0.047(4) -0.018(4) -0.009(3) -0.002(3)
C36 0.025(3) 0.033(3) 0.041(3) -0.018(3) -0.010(2) 0.000(2)
C37 0.039(3) 0.074(5) 0.045(4) -0.007(4) -0.011(3) -0.026(3)
N38 0.024(3) 0.034(3) 0.032(3) -0.007(2) -0.0078(19) -0.008(2)
C39 0.021(3) 0.038(3) 0.044(3) -0.007(3) 0.004(2) -0.008(2)
C40 0.019(3) 0.025(3) 0.042(4) -0.008(3) 0.002(2) -0.003(2)
C41 0.028(4) 0.048(5) 0.038(4) -0.013(3) 0.002(3) -0.006(3)
C42 0.043(4) 0.055(5) 0.037(4) -0.021(3) 0.001(3) 0.003(3)
C43 0.038(4) 0.051(4) 0.035(3) -0.023(3) -0.010(3) 0.006(3)
C44 0.019(3) 0.034(4) 0.030(3) -0.013(3) -0.001(2) 0.001(2)
N45 0.027(3) 0.029(3) 0.031(3) -0.012(2) -0.004(2) -0.002(2)
C46 0.029(3) 0.022(3) 0.037(4) -0.007(3) -0.001(2) -0.004(2)
O47 0.025(2) 0.043(3) 0.033(2) -0.011(2) -0.0041(18) -0.0060(19)
O48 0.043(3) 0.049(3) 0.031(3) -0.006(2) 0.0028(19) -0.017(2)
C49 0.032(3) 0.031(3) 0.041(3) -0.008(2) 0.004(2) -0.010(2)
C50 0.030(3) 0.036(4) 0.032(3) -0.010(3) -0.005(2) -0.006(3)
O51 0.024(2) 0.037(3) 0.041(3) -0.011(2) -0.0012(19) -0.0056(19)
O52 0.042(3) 0.032(3) 0.071(4) -0.011(3) 0.003(2) -0.002(2)
C53 0.039(4) 0.042(5) 0.115(8) -0.024(5) 0.007(4) -0.015(3)
C54 0.021(3) 0.031(3) 0.038(3) -0.015(3) -0.008(2) -0.002(2)
O55 0.022(2) 0.048(3) 0.034(2) -0.022(2) 0.0018(17) -0.0076(18)
O56 0.030(3) 0.061(4) 0.056(3) -0.031(3) -0.008(2) -0.007(2)
Li1 0.034(6) 0.039(7) 0.040(6) -0.011(5) -0.009(5) -0.013(5)
Li2 0.038(6) 0.021(6) 0.042(6) -0.008(5) -0.004(5) -0.005(4)
Mn3 0.0295(5) 0.0262(5) 0.0281(5) -0.0087(4) -0.0065(4) -0.0073(4)
Mn4 0.0228(5) 0.0336(6) 0.0314(5) -0.0134(4) -0.0030(3) -0.0064(4)
N101 0.034(3) 0.021(3) 0.024(3) -0.005(2) -0.008(2) -0.010(2)
C102 0.026(3) 0.029(3) 0.028(3) -0.005(3) -0.009(2) -0.003(2)
C103 0.039(3) 0.048(4) 0.031(3) -0.011(3) -0.005(3) -0.013(3)
C104 0.047(4) 0.056(5) 0.031(3) -0.002(3) -0.001(3) -0.018(3)
C105 0.050(4) 0.039(4) 0.038(4) 0.001(3) -0.005(3) -0.019(3)
C106 0.031(3) 0.025(3) 0.033(3) 0.001(3) -0.010(2) -0.004(2)
C107 0.051(4) 0.024(4) 0.056(5) -0.012(3) -0.008(3) -0.011(3)
N108 0.031(3) 0.027(3) 0.046(3) -0.018(2) -0.009(2) -0.005(2)
C109 0.041(3) 0.027(4) 0.051(4) -0.023(3) -0.009(3) -0.006(3)
C110 0.029(3) 0.040(4) 0.048(4) -0.028(3) -0.011(3) 0.004(2)
C111 0.050(4) 0.071(6) 0.069(5) -0.053(5) -0.018(4) -0.002(3)
C112 0.065(5) 0.079(6) 0.049(5) -0.039(5) -0.020(4) 0.001(4)
C113 0.056(4) 0.055(5) 0.037(4) -0.022(3) -0.017(3) 0.004(3)
C114 0.029(3) 0.040(4) 0.024(3) -0.011(3) -0.002(2) -0.001(2)
N115 0.030(3) 0.036(3) 0.042(3) -0.021(3) -0.012(2) -0.004(2)
C116 0.019(3) 0.036(4) 0.027(3) -0.010(3) -0.005(2) 0.000(2)
O117 0.038(2) 0.029(3) 0.025(2) -0.0040(19) -0.0058(18) -0.0147(18)
O118 0.037(3) 0.037(3) 0.033(2) -0.015(2) -0.0035(19) -0.011(2)
C119 0.026(3) 0.040(4) 0.063(4) -0.024(3) -0.009(3) -0.006(2)
C120 0.033(3) 0.027(3) 0.033(3) -0.010(3) -0.010(2) 0.001(3)
O121 0.034(3) 0.026(3) 0.049(3) -0.011(2) -0.009(2) -0.0049(18)
O122 0.029(2) 0.038(3) 0.055(3) -0.014(2) -0.001(2) -0.001(2)
C123 0.041(4) 0.059(5) 0.139(8) -0.048(5) 0.010(4) -0.021(3)
C124 0.027(3) 0.039(4) 0.030(3) -0.010(3) -0.008(2) -0.002(3)
O125 0.041(3) 0.037(3) 0.029(2) -0.007(2) -0.0114(19) -0.011(2)
O126 0.050(3) 0.053(3) 0.030(3) 0.004(2) -0.011(2) -0.012(2)
O130 0.042(3) 0.039(3) 0.044(3) -0.006(3) -0.005(2) -0.001(2)
N131 0.026(3) 0.030(3) 0.037(3) -0.010(2) -0.010(2) -0.004(2)
C132 0.030(3) 0.032(4) 0.031(3) -0.014(3) -0.005(2) -0.004(2)
C133 0.042(4) 0.064(5) 0.042(4) -0.027(3) -0.014(3) 0.006(3)
C134 0.038(4) 0.075(5) 0.051(4) -0.031(4) -0.022(3) 0.008(3)
C135 0.026(3) 0.050(5) 0.057(4) -0.026(4) -0.021(3) 0.006(3)
C136 0.026(3) 0.027(3) 0.051(4) -0.017(3) -0.009(3) 0.001(2)
C137 0.021(3) 0.042(4) 0.056(4) -0.015(3) -0.008(2) -0.008(2)
N138 0.022(3) 0.033(3) 0.040(3) -0.015(2) 0.001(2) -0.001(2)
C139 0.033(3) 0.048(4) 0.047(4) -0.023(3) 0.006(2) -0.016(3)
C140 0.021(3) 0.033(3) 0.031(3) -0.009(3) -0.003(2) 0.004(2)
C141 0.027(4) 0.054(5) 0.034(4) -0.004(3) 0.003(3) -0.001(3)
C142 0.042(4) 0.086(6) 0.026(3) -0.020(4) -0.001(3) -0.006(4)
C143 0.033(3) 0.059(5) 0.038(4) -0.022(3) -0.010(3) -0.003(3)
C144 0.029(3) 0.033(4) 0.034(3) -0.011(3) -0.010(3) 0.002(3)
N145 0.016(2) 0.036(3) 0.030(3) -0.012(2) -0.0005(18) -0.001(2)
C146 0.036(3) 0.026(3) 0.029(3) -0.012(3) -0.006(3) -0.006(2)
O147 0.029(2) 0.047(3) 0.032(2) -0.016(2) -0.0038(18) -0.011(2)
O148 0.042(3) 0.054(3) 0.036(3) -0.015(2) -0.0044(19) -0.015(2)
C149 0.031(3) 0.031(3) 0.051(3) -0.014(3) -0.010(2) -0.004(2)
C150 0.033(3) 0.029(4) 0.037(3) -0.012(3) 0.002(3) -0.002(3)
O151 0.025(2) 0.039(3) 0.050(3) -0.015(2) -0.005(2) -0.006(2)
O152 0.034(3) 0.035(3) 0.083(4) -0.002(3) -0.008(3) 0.001(2)
C153 0.033(4) 0.035(4) 0.106(7) -0.011(4) -0.004(4) -0.011(3)
C154 0.026(3) 0.034(4) 0.035(3) -0.014(3) -0.008(3) 0.004(2)
O155 0.024(2) 0.045(3) 0.038(3) -0.021(2) -0.0028(18) -0.0078(18)
O156 0.030(3) 0.061(4) 0.051(3) -0.035(3) -0.009(2) -0.008(2)
Li11 0.021(5) 0.052(7) 0.037(6) -0.016(5) -0.006(4) -0.009(5)
Li12 0.033(6) 0.034(6) 0.031(6) -0.009(5) -0.007(4) -0.009(4)
O200 0.024(2) 0.038(3) 0.054(3) -0.019(2) -0.003(2) -0.005(2)
O210 0.057(4) 0.044(4) 0.065(4) -0.005(3) 0.008(3) 0.007(3)
O220 0.093(4) 0.069(5) 0.063(4) -0.033(3) 0.005(3) -0.030(3)
O230 0.033(3) 0.047(3) 0.048(3) -0.025(3) -0.006(2) 0.001(2)
O240 0.084(4) 0.056(4) 0.084(5) -0.031(4) -0.001(3) -0.019(3)
O250 0.054(4) 0.039(3) 0.062(4) 0.001(3) 0.000(3) 0.000(3)
O260 0.040(3) 0.061(4) 0.041(3) -0.024(3) 0.004(2) -0.008(3)
O270 0.038(3) 0.052(3) 0.043(3) -0.017(3) 0.000(2) -0.005(2)
O280 0.050(3) 0.039(3) 0.040(3) -0.004(2) -0.011(2) -0.012(2)
O290 0.053(3) 0.032(3) 0.041(3) -0.006(2) -0.019(2) 0.000(2)
O300 0.095(5) 0.088(5) 0.126(6) 0.009(4) -0.004(4) -0.014(4)
O310 0.101(5) 0.080(5) 0.194(9) 0.035(5) -0.041(5) -0.032(4)

loop_
_atom_type_symbol
_atom_type_description
_atom_type_scat_dispersion_real
_atom_type_scat_dispersion_imag
_atom_type_scat_source
C C 0.0033 0.0016 'International Tables Vol C Tables 4.2.6.8 and 6.1.1.4'
H H 0.0000 0.0000 'International Tables Vol C Tables 4.2.6.8 and 6.1.1.4'
Mn Mn 0.3368 0.7283 'International Tables Vol C Tables 4.2.6.8 and 6.1.1.4'
N N 0.0061 0.0033 'International Tables Vol C Tables 4.2.6.8 and 6.1.1.4'
O O 0.0106 0.0060 'International Tables Vol C Tables 4.2.6.8 and 6.1.1.4'
Li Li -0.0003 0.0001 'International Tables Vol C Tables 4.2.6.8 and 6.1.1.4'

loop_
_geom_angle_atom_site_label_1
_geom_angle_atom_site_label_2
_geom_angle_atom_site_label_3
_geom_angle
_geom_angle_site_symmetry_1
_geom_angle_site_symmetry_3
O21 Mn1 N15 91.86(19) . .
O21 Mn1 O25 96.90(17) . .
N15 Mn1 O25 72.09(18) . .
O21 Mn1 O30 170.8(2) . .
N15 Mn1 O30 87.8(2) . .
O25 Mn1 O30 91.73(18) . .
O21 Mn1 N1 85.63(18) . .
N15 Mn1 N1 141.2(2) . .
O25 Mn1 N1 146.70(19) . .
O30 Mn1 N1 88.87(19) . .
O21 Mn1 O17 93.85(18) . .
N15 Mn1 O17 147.16(19) . .
O25 Mn1 O17 75.13(17) . .
O30 Mn1 O17 91.37(19) . .
N1 Mn1 O17 71.58(18) . .
O21 Mn1 N8 73.35(17) . .
N15 Mn1 N8 70.79(19) . .
O25 Mn1 N8 141.14(18) . .
O30 Mn1 N8 97.93(19) . .
N1 Mn1 N8 71.40(19) . .
O17 Mn1 N8 141.55(17) . .
O21 Mn1 Li1 101.2(3) . 1_455
N15 Mn1 Li1 108.8(3) . 1_455
O25 Mn1 Li1 37.2(2) . 1_455
O30 Mn1 Li1 87.5(3) . 1_455
N1 Mn1 Li1 109.7(3) . 1_455
O17 Mn1 Li1 38.4(2) . 1_455
N8 Mn1 Li1 174.5(2) . 1_455
O51 Mn2 O22 171.06(17) . .
O51 Mn2 N31 93.4(2) . .
O22 Mn2 N31 89.8(2) . .
O51 Mn2 N45 94.63(19) . .
O22 Mn2 N45 88.8(2) . .
N31 Mn2 N45 136.57(19) . .
O51 Mn2 O55 88.31(17) . .
O22 Mn2 O55 84.82(19) . .
N31 Mn2 O55 150.31(18) . .
N45 Mn2 O55 72.60(17) . .
O51 Mn2 O47 89.32(17) . .
O22 Mn2 O47 83.60(18) . .
N31 Mn2 O47 73.08(17) . .
N45 Mn2 O47 149.50(18) . .
O55 Mn2 O47 77.31(16) . .
O51 Mn2 N38 73.21(16) . .
O22 Mn2 N38 115.73(18) . .
N31 Mn2 N38 71.66(18) . .
N45 Mn2 N38 70.10(18) . .
O55 Mn2 N38 136.42(16) . .
O47 Mn2 N38 139.29(18) . .
O51 Mn2 Li2 79.6(2) . .
O22 Mn2 Li2 91.4(2) . .
N31 Mn2 Li2 111.2(3) . .
N45 Mn2 Li2 112.2(3) . .
O55 Mn2 Li2 40.1(3) . .
O47 Mn2 Li2 38.9(3) . .
N38 Mn2 Li2 152.8(2) . .
C6 N1 C2 119.3(6) . .
C6 N1 Mn1 121.6(5) . .
C2 N1 Mn1 118.1(4) . .
C3 C2 N1 121.8(6) . .
C3 C2 C16 124.6(6) . .
N1 C2 C16 113.6(5) . .
C2 C3 C4 119.1(7) . .
C5 C4 C3 119.2(6) . .
C4 C5 C6 118.7(6) . .
N1 C6 C5 121.9(6) . .
N1 C6 C7 114.9(6) . .
C5 C6 C7 123.2(6) . .
N8 C7 C6 112.2(5) . .
C9 N8 C7 112.0(5) . .
C9 N8 C19 116.5(5) . .
C7 N8 C19 109.9(5) . .
C9 N8 Mn1 105.2(4) . .
C7 N8 Mn1 104.5(4) . .
C19 N8 Mn1 107.9(4) . .
N8 C9 C10 112.1(6) . .
N15 C10 C11 121.1(7) . .
N15 C10 C9 114.7(6) . .
C11 C10 C9 124.2(7) . .
C10 C11 C12 120.8(8) . .
C11 C12 C13 118.7(7) . .
C12 C13 C14 117.5(7) . .
N15 C14 C13 122.1(7) . .
N15 C14 C24 115.9(6) . .
C13 C14 C24 122.0(7) . .
C14 N15 C10 119.8(6) . .
C14 N15 Mn1 117.6(5) . .
C10 N15 Mn1 122.3(4) . .
O18 C16 O17 125.5(6) . .
O18 C16 C2 118.0(6) . .
O17 C16 C2 116.4(6) . .
C16 O17 Li1 145.0(6) . 1_455
C16 O17 Mn1 119.4(4) . .
Li1 O17 Mn1 95.2(4) 1_455 .
C16 O18 Li2 124.3(6) . 1_455
N8 C19 C23 116.0(5) . .
N8 C19 C20 112.4(5) . .
C23 C19 C20 108.2(5) . .
O21 C20 O22 124.6(7) . .
O21 C20 C19 122.0(6) . .
O22 C20 C19 113.3(6) . .
C20 O21 Mn1 123.5(4) . .
C20 O22 Mn2 121.9(5) . .
O26 C24 O25 125.6(7) . .
O26 C24 C14 120.2(6) . .
O25 C24 C14 114.2(6) . .
C24 O25 Li1 141.5(6) . 1_455
C24 O25 Mn1 120.0(4) . .
Li1 O25 Mn1 98.0(4) 1_455 .
C36 N31 C32 120.5(6) . .
C36 N31 Mn2 121.7(4) . .
C32 N31 Mn2 114.6(4) . .
N31 C32 C33 120.8(6) . .
N31 C32 C46 114.5(6) . .
C33 C32 C46 124.6(6) . .
C32 C33 C34 119.2(7) . .
C33 C34 C35 120.0(6) . .
C34 C35 C36 117.7(7) . .
N31 C36 C35 121.6(6) . .
N31 C36 C37 118.6(5) . .
C35 C36 C37 119.8(6) . .
N38 C37 C36 114.7(5) . .
C39 N38 C49 109.3(5) . .
C39 N38 C37 112.0(5) . .
C49 N38 C37 115.1(5) . .
C39 N38 Mn2 105.4(4) . .
C49 N38 Mn2 105.7(3) . .
C37 N38 Mn2 108.6(4) . .
N38 C39 C40 112.5(5) . .
N45 C40 C41 121.5(7) . .
N45 C40 C39 116.1(6) . .
C41 C40 C39 122.5(6) . .
C40 C41 C42 119.5(6) . .
C41 C42 C43 119.2(7) . .
C44 C43 C42 117.8(7) . .
N45 C44 C43 121.7(6) . .
N45 C44 C54 115.0(6) . .
C43 C44 C54 123.2(6) . .
C40 N45 C44 120.1(6) . .
C40 N45 Mn2 123.1(5) . .
C44 N45 Mn2 116.7(4) . .
O48 C46 O47 126.2(6) . .
O48 C46 C32 116.7(6) . .
O47 C46 C32 117.1(6) . .
C46 O47 Li2 152.0(5) . .
C46 O47 Mn2 115.1(4) . .
Li2 O47 Mn2 92.9(4) . .
N38 C49 C50 115.0(4) . .
N38 C49 C53 115.8(5) . .
C50 C49 C53 112.4(5) . .
O52 C50 O51 122.8(6) . .
O52 C50 C49 119.6(6) . .
O51 C50 C49 117.3(6) . .
C50 O51 Mn2 123.8(4) . .
O55 C54 O56 126.4(6) . .
O55 C54 C44 117.0(6) . .
O56 C54 C44 116.5(6) . .
O55 C54 Li1 89.5(4) . .
O56 C54 Li1 40.1(4) . .
C44 C54 Li1 147.1(5) . .
C54 O55 Li2 150.6(5) . .
C54 O55 Mn2 117.1(4) . .
Li2 O55 Mn2 92.2(4) . .
C54 O56 Li1 115.3(6) . .
O25 Li1 O290 122.7(6) 1_655 1_556
O25 Li1 O56 106.0(6) 1_655 .
O290 Li1 O56 111.4(6) 1_556 .
O25 Li1 O17 90.7(5) 1_655 1_655
O290 Li1 O17 110.3(6) 1_556 1_655
O56 Li1 O17 114.4(6) . 1_655
O25 Li1 C54 130.6(6) 1_655 .
O290 Li1 C54 93.6(5) 1_556 .
O56 Li1 C54 24.6(3) . .
O17 Li1 C54 108.0(5) 1_655 .
O25 Li1 Mn1 44.8(3) 1_655 1_655
O290 Li1 Mn1 135.0(5) 1_556 1_655
O56 Li1 Mn1 113.5(5) . 1_655
O17 Li1 Mn1 46.4(3) 1_655 1_655
C54 Li1 Mn1 127.8(5) . 1_655
O25 Li1 Li2 155.1(6) 1_655 .
O290 Li1 Li2 73.3(4) 1_556 .
O56 Li1 Li2 81.8(4) . .
O17 Li1 Li2 64.8(4) 1_655 .
C54 Li1 Li2 59.3(3) . .
Mn1 Li1 Li2 110.2(4) 1_655 .
O47 Li2 O18 117.6(6) . 1_655
O47 Li2 O55 93.6(5) . .
O18 Li2 O55 125.0(7) 1_655 .
O47 Li2 O200 103.1(6) . .
O18 Li2 O200 117.0(6) 1_655 .
O55 Li2 O200 95.7(5) . .
O47 Li2 Mn2 48.2(3) . .
O18 Li2 Mn2 151.0(5) 1_655 .
O55 Li2 Mn2 47.7(3) . .
O200 Li2 Mn2 92.0(4) . .
O47 Li2 Li1 152.2(6) . .
O18 Li2 Li1 77.8(4) 1_655 .
O55 Li2 Li1 59.6(4) . .
O200 Li2 Li1 87.9(5) . .
Mn2 Li2 Li1 106.9(4) . .
O121 Mn3 O125 95.51(17) . .
O121 Mn3 N101 83.20(19) . .
O125 Mn3 N101 146.09(18) . .
O121 Mn3 O130 169.35(19) . .
O125 Mn3 O130 94.44(17) . .
N101 Mn3 O130 90.65(19) . .
O121 Mn3 N115 94.06(19) . .
O125 Mn3 N115 71.65(18) . .
N101 Mn3 N115 142.2(2) . .
O130 Mn3 N115 85.5(2) . .
O121 Mn3 O117 93.89(17) . .
O125 Mn3 O117 75.59(16) . .
N101 Mn3 O117 70.71(16) . .
O130 Mn3 O117 92.25(19) . .
N115 Mn3 O117 146.87(19) . .
O121 Mn3 N108 74.65(17) . .
O125 Mn3 N108 139.81(18) . .
N101 Mn3 N108 72.62(19) . .
O130 Mn3 N108 95.24(19) . .
N115 Mn3 N108 70.4(2) . .
O117 Mn3 N108 142.61(17) . .
O121 Mn3 Li12 100.9(2) . .
O125 Mn3 Li12 37.2(2) . .
N101 Mn3 Li12 109.5(2) . .
O130 Mn3 Li12 89.3(2) . .
N115 Mn3 Li12 108.0(2) . .
O117 Mn3 Li12 38.9(2) . .
N108 Mn3 Li12 174.9(2) . .
N131 Mn4 N145 137.95(19) . .
N131 Mn4 O151 97.3(2) . .
N145 Mn4 O151 89.31(19) . .
N131 Mn4 O122 91.2(2) . .
N145 Mn4 O122 87.6(2) . .
O151 Mn4 O122 170.21(19) . .
N131 Mn4 O147 72.65(17) . .
N145 Mn4 O147 149.12(18) . .
O151 Mn4 O147 90.22(17) . .
O122 Mn4 O147 87.68(18) . .
N131 Mn4 O155 149.14(18) . .
N145 Mn4 O155 72.34(17) . .
O151 Mn4 O155 87.04(17) . .
O122 Mn4 O155 83.18(18) . .
O147 Mn4 O155 76.81(16) . .
N131 Mn4 N138 70.30(19) . .
N145 Mn4 N138 71.92(19) . .
O151 Mn4 N138 73.81(16) . .
O122 Mn4 N138 113.89(18) . .
O147 Mn4 N138 137.02(18) . .
O155 Mn4 N138 139.34(18) . .
N131 Mn4 Li11 111.8(2) . 1_455
N145 Mn4 Li11 110.2(2) . 1_455
O151 Mn4 Li11 78.8(3) . 1_455
O122 Mn4 Li11 93.6(3) . 1_455
O147 Mn4 Li11 39.8(2) . 1_455
O155 Mn4 Li11 39.0(2) . 1_455
N138 Mn4 Li11 152.5(3) . 1_455
C102 N101 C106 119.9(5) . .
C102 N101 Mn3 118.6(4) . .
C106 N101 Mn3 120.5(4) . .
N101 C102 C103 121.9(6) . .
N101 C102 C116 114.6(5) . .
C103 C102 C116 123.5(6) . .
C104 C103 C102 118.3(7) . .
C103 C104 C105 119.8(7) . .
C106 C105 C104 118.7(6) . .
N101 C106 C105 121.4(7) . .
N101 C106 C107 114.8(6) . .
C105 C106 C107 123.6(6) . .
N108 C107 C106 112.0(5) . .
C107 N108 C109 112.1(5) . .
C107 N108 C119 115.4(5) . .
C109 N108 C119 110.3(5) . .
C107 N108 Mn3 106.3(4) . .
C109 N108 Mn3 106.5(4) . .
C119 N108 Mn3 105.6(4) . .
N108 C109 C110 110.3(6) . .
N115 C110 C111 119.8(7) . .
N115 C110 C109 115.9(6) . .
C111 C110 C109 124.3(7) . .
C112 C111 C110 118.2(8) . .
C111 C112 C113 121.7(7) . .
C114 C113 C112 117.8(8) . .
N115 C114 C113 121.3(7) . .
N115 C114 C124 114.3(6) . .
C113 C114 C124 124.3(7) . .
C114 N115 C110 121.1(6) . .
C114 N115 Mn3 117.7(5) . .
C110 N115 Mn3 121.1(5) . .
O117 C116 O118 125.4(6) . .
O117 C116 C102 116.0(6) . .
O118 C116 C102 118.6(6) . .
C116 O117 Li12 145.6(5) . .
C116 O117 Mn3 119.3(4) . .
Li12 O117 Mn3 95.1(4) . .
C116 O118 Li11 123.3(5) . .
N108 C119 C123 114.9(6) . .
N108 C119 C120 112.9(5) . .
C123 C119 C120 114.0(5) . .
O122 C120 O121 124.6(6) . .
O122 C120 C119 117.0(6) . .
O121 C120 C119 118.2(5) . .
C120 O121 Mn3 121.4(4) . .
C120 O122 Mn4 120.3(4) . .
O126 C124 O125 126.5(7) . .
O126 C124 C114 118.4(6) . .
O125 C124 C114 115.1(6) . .
C124 O125 Li12 139.0(6) . .
C124 O125 Mn3 121.0(4) . .
Li12 O125 Mn3 99.0(4) . .
C132 N131 C136 120.1(6) . .
C132 N131 Mn4 117.5(4) . .
C136 N131 Mn4 121.5(4) . .
N131 C132 C133 122.5(6) . .
N131 C132 C146 115.8(6) . .
C133 C132 C146 121.7(6) . .
C132 C133 C134 116.5(7) . .
C135 C134 C133 120.0(7) . .
C134 C135 C136 121.0(7) . .
N131 C136 C135 119.7(7) . .
N131 C136 C137 116.8(6) . .
C135 C136 C137 123.4(6) . .
N138 C137 C136 112.5(5) . .
C137 N138 C139 110.8(5) . .
C137 N138 C149 108.7(5) . .
C139 N138 C149 115.5(5) . .
C137 N138 Mn4 106.5(4) . .
C139 N138 Mn4 110.7(4) . .
C149 N138 Mn4 104.0(3) . .
N138 C139 C140 113.7(5) . .
N145 C140 C141 120.6(7) . .
N145 C140 C139 118.8(6) . .
C141 C140 C139 120.6(6) . .
C142 C141 C140 119.3(7) . .
C141 C142 C143 119.1(7) . .
C144 C143 C142 119.4(7) . .
N145 C144 C143 121.8(6) . .
N145 C144 C154 114.5(6) . .
C143 C144 C154 123.6(6) . .
C140 N145 C144 119.7(6) . .
C140 N145 Mn4 123.0(5) . .
C144 N145 Mn4 116.7(4) . .
O148 C146 O147 125.9(6) . .
O148 C146 C132 118.3(6) . .
O147 C146 C132 115.8(6) . .
C146 O147 Li11 150.1(5) . 1_455
C146 O147 Mn4 116.7(4) . .
Li11 O147 Mn4 93.0(4) 1_455 .
N138 C149 C153 116.1(5) . .
N138 C149 C150 113.4(5) . .
C153 C149 C150 113.0(5) . .
O151 C150 O152 123.4(6) . .
O151 C150 C149 118.7(6) . .
O152 C150 C149 117.5(6) . .
C150 O151 Mn4 121.9(4) . .
O156 C154 O155 125.3(6) . .
O156 C154 C144 117.3(6) . .
O155 C154 C144 117.3(6) . .
O156 C154 Li12 40.4(4) . 1_455
O155 C154 Li12 89.5(4) . 1_455
C144 C154 Li12 144.7(5) . 1_455
C154 O155 Li11 150.8(5) . 1_455
C154 O155 Mn4 115.3(4) . .
Li11 O155 Mn4 93.9(4) 1_455 .
C154 O156 Li12 114.8(6) . 1_455
O118 Li11 O155 124.5(7) . 1_655
O118 Li11 O147 118.5(6) . 1_655
O155 Li11 O147 91.8(4) 1_655 1_655
O118 Li11 O230 116.8(5) . 1_655
O155 Li11 O230 96.6(5) 1_655 1_655
O147 Li11 O230 103.7(6) 1_655 1_655
O118 Li11 Mn4 150.8(6) . 1_655
O155 Li11 Mn4 47.2(2) 1_655 1_655
O147 Li11 Mn4 47.2(2) 1_655 1_655
O230 Li11 Mn4 92.3(4) 1_655 1_655
O118 Li11 Li12 78.9(4) . .
O155 Li11 Li12 59.2(4) 1_655 .
O147 Li11 Li12 150.5(5) 1_655 .
O230 Li11 Li12 86.7(4) 1_655 .
Mn4 Li11 Li12 105.7(4) 1_655 .
O280 Li12 O156 117.0(6) 1_654 1_655
O280 Li12 O125 120.1(6) 1_654 .
O156 Li12 O125 106.9(6) 1_655 .
O280 Li12 O117 111.0(6) 1_654 .
O156 Li12 O117 109.1(6) 1_655 .
O125 Li12 O117 89.1(5) . .
O280 Li12 C154 97.9(5) 1_654 1_655
O156 Li12 C154 24.7(3) 1_655 1_655
O125 Li12 C154 131.6(6) . 1_655
O117 Li12 C154 105.0(5) . 1_655
O280 Li12 Mn3 133.4(5) 1_654 .
O156 Li12 Mn3 109.4(5) 1_655 .
O125 Li12 Mn3 43.8(3) . .
O117 Li12 Mn3 46.0(3) . .
C154 Li12 Mn3 125.0(4) 1_655 .
O280 Li12 Li11 75.3(4) 1_654 .
O156 Li12 Li11 81.4(4) 1_655 .
O125 Li12 Li11 152.9(5) . .
O117 Li12 Li11 63.9(4) . .
C154 Li12 Li11 59.5(3) 1_655 .
Mn3 Li12 Li11 109.1(4) . .

loop_
_geom_bond_atom_site_label_1
_geom_bond_atom_site_label_2
_geom_bond_distance
_geom_bond_site_symmetry_2
Mn1 O21 2.154(4) .
Mn1 N15 2.226(6) .
Mn1 O25 2.231(5) .
Mn1 O30 2.232(5) .
Mn1 N1 2.243(5) .
Mn1 O17 2.281(5) .
Mn1 N8 2.506(6) .
Mn1 Li1 3.134(12) 1_455
Mn2 O51 2.173(5) .
Mn2 O22 2.192(5) .
Mn2 N31 2.200(6) .
Mn2 N45 2.215(5) .
Mn2 O55 2.278(4) .
Mn2 O47 2.296(4) .
Mn2 N38 2.520(5) .
Mn2 Li2 3.077(11) .
N1 C6 1.324(8) .
N1 C2 1.362(8) .
C2 C3 1.351(9) .
C2 C16 1.531(9) .
C3 C4 1.395(10) .
C4 C5 1.377(11) .
C5 C6 1.385(9) .
C6 C7 1.517(9) .
C7 N8 1.475(8) .
N8 C9 1.467(9) .
N8 C19 1.498(8) .
C9 C10 1.509(10) .
C10 N15 1.347(9) .
C10 C11 1.364(10) .
C11 C12 1.371(11) .
C12 C13 1.403(11) .
C13 C14 1.407(9) .
C14 N15 1.324(9) .
C14 C24 1.517(10) .
C16 O18 1.252(8) .
C16 O17 1.261(8) .
O17 Li1 1.955(12) 1_455
O18 Li2 1.948(12) 1_455
C19 C23 1.521(8) .
C19 C20 1.542(9) .
C20 O21 1.235(8) .
C20 O22 1.259(8) .
C24 O26 1.229(8) .
C24 O25 1.285(8) .
O25 Li1 1.912(12) 1_455
N31 C36 1.320(8) .
N31 C32 1.349(8) .
C32 C33 1.363(9) .
C32 C46 1.523(9) .
C33 C34 1.377(10) .
C34 C35 1.381(11) .
C35 C36 1.390(9) .
C36 C37 1.497(9) .
C37 N38 1.496(8) .
N38 C39 1.471(8) .
N38 C49 1.483(7) .
C39 C40 1.504(9) .
C40 N45 1.328(7) .
C40 C41 1.367(9) .
C41 C42 1.381(10) .
C42 C43 1.401(10) .
C43 C44 1.379(9) .
C44 N45 1.348(8) .
C44 C54 1.522(8) .
C46 O48 1.248(7) .
C46 O47 1.265(8) .
O47 Li2 1.936(13) .
C49 C50 1.537(8) .
C49 C53 1.542(9) .
C50 O52 1.229(8) .
C50 O51 1.293(8) .
C54 O55 1.247(8) .
C54 O56 1.258(8) .
C54 Li1 2.732(12) .
O55 Li2 1.983(12) .
O56 Li1 1.945(12) .
Li1 O25 1.912(12) 1_655
Li1 O290 1.925(13) 1_556
Li1 O17 1.955(12) 1_655
Li1 Mn1 3.134(12) 1_655
Li1 Li2 3.462(17) .
Li2 O18 1.948(12) 1_655
Li2 O200 2.006(12) .
Mn3 O121 2.146(4) .
Mn3 O125 2.220(5) .
Mn3 N101 2.224(5) .
Mn3 O130 2.244(5) .
Mn3 N115 2.247(5) .
Mn3 O117 2.290(4) .
Mn3 N108 2.457(5) .
Mn3 Li12 3.170(11) .
Mn4 N131 2.182(5) .
Mn4 N145 2.194(5) .
Mn4 O151 2.199(5) .
Mn4 O122 2.206(5) .
Mn4 O147 2.290(4) .
Mn4 O155 2.291(4) .
Mn4 N138 2.489(5) .
Mn4 Li11 3.117(10) 1_455
N101 C102 1.332(8) .
N101 C106 1.355(8) .
C102 C103 1.394(9) .
C102 C116 1.508(9) .
C103 C104 1.384(10) .
C104 C105 1.394(11) .
C105 C106 1.378(9) .
C106 C107 1.511(10) .
C107 N108 1.477(9) .
N108 C109 1.484(8) .
N108 C119 1.487(8) .
C109 C110 1.495(10) .
C110 N115 1.342(9) .
C110 C111 1.398(9) .
C111 C112 1.360(12) .
C112 C113 1.375(12) .
C113 C114 1.373(9) .
C114 N115 1.336(9) .
C114 C124 1.528(10) .
C116 O117 1.243(7) .
C116 O118 1.262(8) .
O117 Li12 1.998(11) .
O118 Li11 1.949(12) .
C119 C123 1.514(8) .
C119 C120 1.527(9) .
C120 O122 1.248(8) .
C120 O121 1.272(8) .
C124 O126 1.233(8) .
C124 O125 1.265(7) .
O125 Li12 1.942(12) .
N131 C132 1.328(8) .
N131 C136 1.359(8) .
C132 C133 1.390(9) .
C132 C146 1.515(9) .
C133 C134 1.419(11) .
C134 C135 1.336(11) .
C135 C136 1.379(10) .
C136 C137 1.486(9) .
C137 N138 1.463(8) .
N138 C139 1.480(8) .
N138 C149 1.490(7) .
C139 C140 1.512(9) .
C140 N145 1.342(8) .
C140 C141 1.396(9) .
C141 C142 1.376(11) .
C142 C143 1.377(10) .
C143 C144 1.367(9) .
C144 N145 1.342(9) .
C144 C154 1.509(9) .
C146 O148 1.238(7) .
C146 O147 1.268(7) .
O147 Li11 1.997(12) 1_455
C149 C153 1.527(9) .
C149 C150 1.555(8) .
C150 O151 1.232(8) .
C150 O152 1.253(8) .
C154 O156 1.248(8) .
C154 O155 1.263(8) .
C154 Li12 2.706(12) 1_455
O155 Li11 1.964(11) 1_455
O156 Li12 1.933(11) 1_455
Li11 O155 1.964(11) 1_655
Li11 O147 1.997(12) 1_655
Li11 O230 1.999(14) 1_655
Li11 Mn4 3.117(10) 1_655
Li11 Li12 3.456(16) .
Li12 O280 1.913(13) 1_654
Li12 O156 1.934(11) 1_655
Li12 C154 2.706(12) 1_655
O230 Li11 1.999(14) 1_455
O280 Li12 1.913(13) 1_456
O290 Li1 1.925(13) 1_554

loop_
_geom_hbond_atom_site_label_D
_geom_hbond_atom_site_label_H
_geom_hbond_atom_site_label_A
_geom_hbond_distance_DH
_geom_hbond_distance_HA
_geom_hbond_distance_DA
_geom_hbond_angle_DHA
_geom_hbond_site_symmetry_A
O30 H31 O220 0.814(12) 2.02(3) 2.787(8) 158(7) .
O30 H32 O210 0.819(12) 1.99(3) 2.736(8) 151(7) 1_465
O130 H131 O240 0.814(12) 2.02(2) 2.804(9) 163(7) 1_655
O130 H132 O250 0.822(12) 1.96(2) 2.769(8) 168(8) .
O200 H201 O270 0.819(12) 2.03(3) 2.812(7) 160(8) 1_655
O200 H202 O51 0.820(12) 1.947(17) 2.762(6) 172(8) .
O210 H211 O270 0.814(12) 2.04(2) 2.844(8) 171(10) 1_655
O210 H212 O52 0.819(12) 1.978(16) 2.795(8) 175(11) .
O220 H221 O56 0.822(12) 2.06(4) 2.819(8) 154(9) 1_455
O220 H222 O300 0.825(12) 2.33(8) 2.833(11) 120(8) 1_465
O220 H222 O310 0.825(12) 2.58(4) 3.348(13) 156(8) 1_466
O230 H231 O260 0.822(12) 2.01(2) 2.825(7) 169(8) .
O230 H232 O151 0.821(12) 1.99(3) 2.776(7) 159(7) .
O240 H241 O156 0.823(12) 2.09(5) 2.802(8) 145(8) .
O240 H242 O310 0.826(12) 2.08(5) 2.828(11) 150(9) .
O250 H251 O260 0.813(12) 2.09(3) 2.877(8) 165(9) 1_645
O250 H252 O152 0.817(12) 2.03(3) 2.826(7) 164(9) 1_645
O260 H261 O18 0.826(12) 2.19(4) 2.906(7) 144(6) .
O260 H262 O48 0.826(12) 1.911(18) 2.732(7) 172(9) 1_455
O270 H271 O148 0.824(12) 1.890(18) 2.709(7) 172(8) .
O270 H272 O118 0.820(12) 2.070(19) 2.879(7) 169(7) 1_455
O280 H281 O230 0.824(12) 2.08(3) 2.861(7) 158(8) 1_556
O280 H282 O26 0.823(12) 1.97(2) 2.772(7) 166(6) .
O290 H291 O200 0.821(12) 2.05(3) 2.844(7) 161(8) 1_554
O290 H292 O126 0.820(12) 1.97(3) 2.745(6) 156(7) .
